data_7127065
loop_
_publ_author_name
'Andr\'es Cast\'an, Jos\'e Mar\'ia'
'Dalinot, Cl\'ement'
'Dayneko, Sergey'
'Abad Galan, Laura'
'Sim\'on Marqu\'es, Pablo'
'Al\'ev\^eque, Olivier'
'Allain, Magali'
'Maury, Olivier'
'Favereau, Ludovic'
'Blanchard, Philippe'
'Welch, Gregory C.'
'Cabanetos, Cl\'ement'

_publ_section_title
;
 Synthesis, characterization and use of benzothioxanthene imide based
 dimers.
;
_journal_issue 70
_journal_name_full 'Chemical communications (Cambridge, England)'
_journal_page_first 10131
_journal_page_last 10134
_journal_paper_doi 10.1039/d0cc04556j
_journal_volume 56
_journal_year 2020
_chemical_formula_moiety '3(C54 H52 N2 O4 S2), 2 (C7 H8)'
_chemical_formula_sum 'C176 H172 N6 O12 S6'
_chemical_formula_weight 2755.55
_space_group_IT_number 148
_space_group_name_Hall '-R 3'
_space_group_name_H-M_alt 'R -3 :H'
_symmetry_cell_setting trigonal
_symmetry_Int_Tables_number 148
_symmetry_space_group_name_Hall '-R 3'
_symmetry_space_group_name_H-M 'R -3 :H'
_atom_sites_solution_hydrogens geom
_atom_sites_solution_primary dual
_atom_sites_solution_secondary difmap
_audit_creation_date 2020-02-06T11:52:59-00:00
_audit_creation_method 'WinGX routine CIF_UPDATE'
_audit_update_record
;
2020-06-29 deposited with the CCDC.	2020-08-10 downloaded from the CCDC.
;
_cell_angle_alpha 90
_cell_angle_beta 90
_cell_angle_gamma 120
_cell_formula_units_Z 6
_cell_length_a 45.615(2)
_cell_length_b 45.615(2)
_cell_length_c 12.3835(6)
_cell_measurement_reflns_used 3459
_cell_measurement_temperature 150.00(10)
_cell_measurement_theta_max 56.621
_cell_measurement_theta_min 3.344
_cell_volume 22314.6(18)
_computing_cell_refinement 'CrysAlisPro 1.171.40.45a (Rigaku OD, 2019)'
_computing_data_collection 'CrysAlisPro 1.171.40.45a (Rigaku OD, 2019)'
_computing_data_reduction 'CrysAlisPro 1.171.40.45a (Rigaku OD, 2019)'
_computing_molecular_graphics 'DIAMOND 3.2k (Crystal Impact GbR, 2014)'
_computing_publication_material 'WinGX publication routines (Farrugia, V2018)'
_computing_structure_refinement 'SHELXL-2018/3 (Sheldrick, 2018)'
_computing_structure_solution 'SHELXT-2018/2 (Sheldrick, 2018)'
_diffrn_ambient_temperature 150.00(10)
_diffrn_detector_area_resol_mean 5.199
_diffrn_measured_fraction_theta_full 0.983
_diffrn_measured_fraction_theta_max 0.979
_diffrn_measurement_device_type 'SuperNova, Single source at offset, AtlasS2'
_diffrn_measurement_method '\w scans'
_diffrn_radiation_monochromator mirror
_diffrn_radiation_type CuK\a
_diffrn_radiation_wavelength 1.54184
_diffrn_reflns_av_R_equivalents 0.0414
_diffrn_reflns_av_unetI/netI 0.0388
_diffrn_reflns_Laue_measured_fraction_full 0.983
_diffrn_reflns_Laue_measured_fraction_max 0.979
_diffrn_reflns_limit_h_max 50
_diffrn_reflns_limit_h_min -56
_diffrn_reflns_limit_k_max 55
_diffrn_reflns_limit_k_min -43
_diffrn_reflns_limit_l_max 14
_diffrn_reflns_limit_l_min -14
_diffrn_reflns_number 34107
_diffrn_reflns_point_group_measured_fraction_full 0.983
_diffrn_reflns_point_group_measured_fraction_max 0.979
_diffrn_reflns_theta_full 72
_diffrn_reflns_theta_max 72.327
_diffrn_reflns_theta_min 3.356
_exptl_absorpt_coefficient_mu 1.322
_exptl_absorpt_correction_T_max 1
_exptl_absorpt_correction_T_min 0.89591
_exptl_absorpt_correction_type multi-scan
_exptl_absorpt_process_details
;
        CrysAlisPro 1.171.40.45a (Rigaku Oxford Diffraction, 2019)
        Empirical absorption correction using spherical harmonics,
 implemented in SCALE3 ABSPACK scaling algorithm.
;
_exptl_crystal_colour orange
_exptl_crystal_density_diffrn 1.23
_exptl_crystal_description prism
_exptl_crystal_F_000 8772
_exptl_crystal_size_max 0.107
_exptl_crystal_size_mid 0.1
_exptl_crystal_size_min 0.072
_refine_diff_density_max 0.597
_refine_diff_density_min -0.393
_refine_diff_density_rms 0.059
_refine_ls_extinction_method none
_refine_ls_goodness_of_fit_ref 1.208
_refine_ls_hydrogen_treatment constr
_refine_ls_matrix_type full
_refine_ls_number_parameters 618
_refine_ls_number_reflns 9604
_refine_ls_number_restraints 62
_refine_ls_restrained_S_all 1.214
_refine_ls_R_factor_all 0.1641
_refine_ls_R_factor_gt 0.1118
_refine_ls_shift/su_max 0.001
_refine_ls_shift/su_mean 0
_refine_ls_structure_factor_coef Fsqd
_refine_ls_weighting_details 'w=1/[\s^2^(Fo^2^)+(0.2000P)^2^] where P=(Fo^2^+2Fc^2^)/3'
_refine_ls_weighting_scheme calc
_refine_ls_wR_factor_gt 0.3372
_refine_ls_wR_factor_ref 0.3908
_reflns_Friedel_coverage 0
_reflns_number_gt 4663
_reflns_number_total 9604
_reflns_threshold_expression 'I > 2\s(I)'
_cod_data_source_file d0cc04556j2.cif
_cod_data_source_block platon_sq_CCDC1
_cod_depositor_comments 'Adding full bibliography for 7127062--7127065.cif.'
_cod_original_cell_volume 22315(2)
_cod_database_code 7127065
_shelx_shelxl_version_number 2018/3

loop_
_symmetry_equiv_pos_as_xyz
'x, y, z'
'-y, x-y, z'
'-x+y, -x, z'
'x+2/3, y+1/3, z+1/3'
'-y+2/3, x-y+1/3, z+1/3'
'-x+y+2/3, -x+1/3, z+1/3'
'x+1/3, y+2/3, z+2/3'
'-y+1/3, x-y+2/3, z+2/3'
'-x+y+1/3, -x+2/3, z+2/3'
'-x, -y, -z'
'y, -x+y, -z'
'x-y, x, -z'
'-x+2/3, -y+1/3, -z+1/3'
'y+2/3, -x+y+1/3, -z+1/3'
'x-y+2/3, x+1/3, -z+1/3'
'-x+1/3, -y+2/3, -z+2/3'
'y+1/3, -x+y+2/3, -z+2/3'
'x-y+1/3, x+2/3, -z+2/3'

loop_
_atom_site_label
_atom_site_type_symbol
_atom_site_fract_x
_atom_site_fract_y
_atom_site_fract_z
_atom_site_U_iso_or_equiv
_atom_site_adp_type
_atom_site_occupancy
_atom_site_site_symmetry_order
_atom_site_calc_flag
_atom_site_refinement_flags_posn
_atom_site_refinement_flags_adp
_atom_site_refinement_flags_occupancy
_atom_site_disorder_assembly
_atom_site_disorder_group
C1 C 0.80014(12) 0.65933(13) 0.3203(4) 0.0975(13) Uani 1 1 d . . . . .
C2 C 0.80278(14) 0.67826(14) 0.2281(5) 0.1057(15) Uani 1 1 d . . . . .
H2 H 0.812044 0.701573 0.233671 0.127 Uiso 1 1 calc R U . . .
C3 C 0.79200(16) 0.66300(15) 0.1310(5) 0.1100(16) Uani 1 1 d . . . . .
H3 H 0.793784 0.675841 0.070418 0.132 Uiso 1 1 calc R U . . .
C4 C 0.77846(13) 0.62867(14) 0.1216(4) 0.0963(13) Uani 1 1 d . . . . .
H4 H 0.771188 0.618182 0.05477 0.116 Uiso 1 1 calc R U . . .
C5 C 0.77570(12) 0.60981(12) 0.2122(3) 0.0871(11) Uani 1 1 d . . . . .
H5 H 0.766274 0.586533 0.204408 0.104 Uiso 1 1 calc R U . . .
C6 C 0.78628(11) 0.62376(11) 0.3145(4) 0.0846(11) Uani 1 1 d . . . . .
C7 C 0.78076(10) 0.60322(12) 0.4124(3) 0.0846(11) Uani 1 1 d . . . . .
C8 C 0.78059(11) 0.61611(14) 0.5163(4) 0.0957(13) Uani 1 1 d . . . . .
C9 C 0.79364(14) 0.65158(16) 0.5384(4) 0.1140(17) Uani 1 1 d . . . . .
C10 C 0.79298(19) 0.6629(2) 0.6414(7) 0.150(3) Uani 1 1 d . . . . .
C11 C 0.7784(2) 0.6393(3) 0.7254(6) 0.164(3) Uani 1 1 d . . . . .
H11 H 0.776758 0.646782 0.793769 0.197 Uiso 1 1 calc R U . . .
C12 C 0.76656(18) 0.6054(2) 0.7089(5) 0.142(3) Uani 1 1 d . . . . .
C13 C 0.76861(12) 0.59385(17) 0.6073(4) 0.1044(15) Uani 1 1 d . . . . .
C14 C 0.75888(12) 0.55944(16) 0.5952(4) 0.1028(15) Uani 1 1 d . . . . .
C15 C 0.76213(11) 0.54796(13) 0.4960(4) 0.0905(12) Uani 1 1 d . . . . .
H15 H 0.756738 0.525516 0.488627 0.109 Uiso 1 1 calc R U . . .
C16 C 0.77336(11) 0.56920(12) 0.4059(3) 0.0859(11) Uani 1 1 d . . . . .
C17 C 0.74840(14) 0.5362(2) 0.6888(4) 0.123(2) Uani 1 1 d . . . . .
C18 C 0.7543(2) 0.5819(3) 0.8030(5) 0.174(4) Uani 1 1 d . . . . .
C19 C 0.7404(2) 0.5269(3) 0.8855(6) 0.190(4) Uani 1 1 d D U . . .
H19A H 0.736795 0.504332 0.868597 0.228 Uiso 0.373(17) 1 calc R U P A 1
H19B H 0.740483 0.541947 0.942102 0.228 Uiso 0.627(17) 1 calc R U P A 2
C20A C 0.7701(7) 0.5474(10) 0.9617(17) 0.213(15) Uani 0.373(17) 1 d D U P A 1
H20A H 0.765532 0.537602 1.033563 0.255 Uiso 0.373(17) 1 calc R U P A 1
H20B H 0.775393 0.570736 0.966212 0.255 Uiso 0.373(17) 1 calc R U P A 1
C20B C 0.7701(5) 0.5232(8) 0.922(3) 0.32(2) Uani 0.627(17) 1 d D U P A 2
H20C H 0.766926 0.516781 0.997541 0.385 Uiso 0.627(17) 1 calc R U P A 2
H20D H 0.769751 0.504797 0.881709 0.385 Uiso 0.627(17) 1 calc R U P A 2
C21A C 0.7989(9) 0.5445(13) 0.906(3) 0.187(14) Uani 0.373(17) 1 d D U P A 1
H21A H 0.81933 0.556606 0.94772 0.281 Uiso 0.373(17) 1 calc R U P A 1
H21B H 0.792779 0.521058 0.901664 0.281 Uiso 0.373(17) 1 calc R U P A 1
H21C H 0.802551 0.553893 0.83492 0.281 Uiso 0.373(17) 1 calc R U P A 1
C21B C 0.8052(7) 0.5545(8) 0.909(3) 0.219(14) Uani 0.627(17) 1 d D U P A 2
H21D H 0.822139 0.549515 0.934421 0.329 Uiso 0.627(17) 1 calc R U P A 2
H21E H 0.809222 0.560864 0.834294 0.329 Uiso 0.627(17) 1 calc R U P A 2
H21F H 0.806388 0.572882 0.950463 0.329 Uiso 0.627(17) 1 calc R U P A 2
C22A C 0.7138(5) 0.5266(10) 0.960(2) 0.249(13) Uani 0.373(17) 1 d D U P A 1
H22A H 0.713701 0.516277 1.028484 0.299 Uiso 0.373(17) 1 calc R U P A 1
H22B H 0.718545 0.549496 0.973138 0.299 Uiso 0.373(17) 1 calc R U P A 1
C22B C 0.7063(4) 0.4973(5) 0.9020(14) 0.253(10) Uani 0.627(17) 1 d D U P A 2
H22C H 0.701353 0.481215 0.843975 0.304 Uiso 0.627(17) 1 calc R U P A 2
H22D H 0.705977 0.486275 0.969351 0.304 Uiso 0.627(17) 1 calc R U P A 2
C23 C 0.6805(4) 0.5066(6) 0.9051(16) 0.393(18) Uani 1 1 d D U . . .
H23A H 0.663007 0.505878 0.950099 0.59 Uiso 0.373(17) 1 calc R U P A 1
H23B H 0.680908 0.517054 0.837414 0.59 Uiso 0.373(17) 1 calc R U P A 1
H23C H 0.676085 0.483985 0.892511 0.59 Uiso 0.373(17) 1 calc R U P A 1
H23D H 0.65882 0.486716 0.91594 0.59 Uiso 0.627(17) 1 calc R U P A 2
H23E H 0.68503 0.52218 0.963391 0.59 Uiso 0.627(17) 1 calc R U P A 2
H23F H 0.680409 0.517122 0.838067 0.59 Uiso 0.627(17) 1 calc R U P A 2
C24 C 0.70274(18) 0.47414(16) 0.2379(6) 0.131(2) Uani 1 1 d . . . . .
C25 C 0.66788(19) 0.46096(19) 0.2284(6) 0.144(3) Uani 1 1 d . . . . .
H25 H 0.654007 0.438412 0.209046 0.173 Uiso 1 1 calc R U . . .
C26 C 0.65434(17) 0.4805(2) 0.2468(6) 0.145(3) Uani 1 1 d . . . . .
H26 H 0.631 0.471228 0.242311 0.174 Uiso 1 1 calc R U . . .
C27 C 0.67445(14) 0.51447(19) 0.2725(5) 0.1190(18) Uani 1 1 d . . . . .
H27 H 0.664874 0.528117 0.282272 0.143 Uiso 1 1 calc R U . . .
C28 C 0.70892(12) 0.52772(16) 0.2833(4) 0.1013(14) Uani 1 1 d . . . . .
H28 H 0.722345 0.550282 0.303217 0.122 Uiso 1 1 calc R U . . .
C29 C 0.72421(13) 0.50816(13) 0.2652(4) 0.0972(13) Uani 1 1 d . . . . .
C30 C 0.76172(12) 0.52376(12) 0.2643(4) 0.0903(12) Uani 1 1 d . . . . .
C31 C 0.77712(14) 0.50800(13) 0.2047(4) 0.0979(13) Uani 1 1 d . . . . .
C32 C 0.75973(19) 0.47357(14) 0.1750(6) 0.133(2) Uani 1 1 d . . . . .
C33 C 0.7766(2) 0.45951(17) 0.1204(9) 0.169(4) Uani 1 1 d . . . . .
C34 C 0.8100(2) 0.47936(17) 0.0933(6) 0.141(2) Uani 1 1 d . . . . .
H34 H 0.820521 0.469698 0.054927 0.17 Uiso 1 1 calc R U . . .
C35 C 0.82832(16) 0.51277(15) 0.1203(4) 0.1072(16) Uani 1 1 d . . . . .
C36 C 0.81205(14) 0.52706(12) 0.1809(4) 0.0951(13) Uani 1 1 d . . . . .
C37 C 0.83203(12) 0.56005(12) 0.2220(4) 0.0901(12) Uani 1 1 d . . . . .
C38 C 0.81763(12) 0.57271(12) 0.2889(4) 0.0915(12) Uani 1 1 d . . . . .
H38 H 0.831105 0.593869 0.319993 0.11 Uiso 1 1 calc R U . . .
C39 C 0.78285(11) 0.55474(12) 0.3125(4) 0.0865(11) Uani 1 1 d . . . . .
C40 C 0.86843(15) 0.57931(15) 0.1992(5) 0.1048(15) Uani 1 1 d . . . . .
C41 C 0.86403(17) 0.53266(16) 0.0914(5) 0.1116(17) Uani 1 1 d . . . . .
C42 C 0.91947(17) 0.5874(2) 0.1051(7) 0.141(2) Uani 1 1 d . U . . .
H42 H 0.925137 0.608658 0.141747 0.169 Uiso 1 1 calc R U . . .
C43 C 0.9269(3) 0.5982(4) -0.0073(13) 0.263(8) Uani 1 1 d . . . . .
H43A H 0.950466 0.615993 -0.010287 0.316 Uiso 1 1 calc R U . . .
H43B H 0.925201 0.579234 -0.04792 0.316 Uiso 1 1 calc R U . . .
C44 C 0.9085(3) 0.6098(4) -0.0623(9) 0.224(6) Uani 1 1 d . . . . .
H44A H 0.885573 0.591721 -0.070365 0.336 Uiso 1 1 calc R U . . .
H44B H 0.918325 0.617762 -0.132354 0.336 Uiso 1 1 calc R U . . .
H44C H 0.908762 0.628019 -0.022689 0.336 Uiso 1 1 calc R U . . .
C45 C 0.9415(3) 0.5788(4) 0.1539(17) 0.282(10) Uani 1 1 d . U . . .
H45A H 0.93971 0.559495 0.115415 0.339 Uiso 1 1 calc R U . . .
H45B H 0.9643 0.597494 0.142531 0.339 Uiso 1 1 calc R U . . .
C46 C 0.9382(3) 0.5714(3) 0.2584(15) 0.231(6) Uani 1 1 d . U . . .
H46A H 0.959705 0.576406 0.287436 0.346 Uiso 1 1 calc R U . . .
H46B H 0.92216 0.547828 0.268043 0.346 Uiso 1 1 calc R U . . .
H46C H 0.930327 0.584725 0.295199 0.346 Uiso 1 1 calc R U . . .
C47 C 0.8066(3) 0.7007(3) 0.6614(10) 0.217(5) Uani 1 1 d . U . . .
H47A H 0.830732 0.712986 0.646642 0.26 Uiso 0.43(3) 1 calc R U P B 3
H47B H 0.795767 0.708733 0.611779 0.26 Uiso 0.43(3) 1 calc R U P B 3
H47C H 0.827825 0.708516 0.69957 0.26 Uiso 0.57(3) 1 calc R U P B 4
H47D H 0.812598 0.711142 0.590624 0.26 Uiso 0.57(3) 1 calc R U P B 4
C48A C 0.7997(8) 0.7090(8) 0.792(3) 0.203(8) Uani 0.43(3) 1 d . U P B 3
H48A H 0.806279 0.700334 0.854756 0.244 Uiso 0.43(3) 1 calc R U P B 3
C48B C 0.7909(4) 0.7154(4) 0.7126(18) 0.162(7) Uani 0.57(3) 1 d . U P B 4
H48B H 0.802972 0.718119 0.780641 0.195 Uiso 0.57(3) 1 calc R U P B 4
C49A C 0.8117(4) 0.7438(8) 0.778(3) 0.166(11) Uani 0.43(3) 1 d . U P B 3
H49A H 0.835564 0.756363 0.792137 0.25 Uiso 0.43(3) 1 calc R U P B 3
H49B H 0.807409 0.747894 0.705349 0.25 Uiso 0.43(3) 1 calc R U P B 3
H49C H 0.800172 0.750915 0.827394 0.25 Uiso 0.43(3) 1 calc R U P B 3
C49B C 0.8039(9) 0.7537(5) 0.701(3) 0.245(13) Uani 0.57(3) 1 d . . P B 4
H49D H 0.789746 0.759548 0.742758 0.367 Uiso 0.57(3) 1 calc R U P B 4
H49E H 0.826741 0.76634 0.727292 0.367 Uiso 0.57(3) 1 calc R U P B 4
H49F H 0.80324 0.759135 0.626667 0.367 Uiso 0.57(3) 1 calc R U P B 4
C50 C 0.7575(4) 0.6948(4) 0.7616(14) 0.268(8) Uani 1 1 d . U . . .
H50A H 0.744727 0.670603 0.767094 0.402 Uiso 0.43(3) 1 calc R U P B 3
H50B H 0.748624 0.70456 0.811476 0.402 Uiso 0.43(3) 1 calc R U P B 3
H50C H 0.755862 0.70154 0.689431 0.402 Uiso 0.43(3) 1 calc R U P B 3
H50D H 0.7521 0.671627 0.7645 0.402 Uiso 0.57(3) 1 calc R U P B 4
H50E H 0.757665 0.702822 0.833474 0.402 Uiso 0.57(3) 1 calc R U P B 4
H50F H 0.740829 0.696553 0.719112 0.402 Uiso 0.57(3) 1 calc R U P B 4
C51 C 0.7600(4) 0.4166(4) 0.1200(11) 0.239(6) Uani 1 1 d D U . . .
H51A H 0.777617 0.410531 0.120337 0.286 Uiso 1 1 calc R U . . .
H51B H 0.744933 0.405859 0.180679 0.286 Uiso 1 1 calc R U . . .
C52 C 0.7418(5) 0.4079(5) 0.0187(13) 0.303(11) Uani 1 1 d D U . . .
H52A H 0.760994 0.413614 -0.029578 0.363 Uiso 0.39(3) 1 calc R U P C 5
H52B H 0.723164 0.412652 0.023107 0.363 Uiso 0.61(3) 1 calc R U P C 6
C53 C 0.7265(4) 0.3662(3) 0.0253(16) 0.310(11) Uani 1 1 d D . . . .
H53A H 0.713138 0.35559 -0.037835 0.466 Uiso 1 1 calc R U . . .
H53B H 0.744904 0.361693 0.028945 0.466 Uiso 1 1 calc R U . . .
H53C H 0.712634 0.357321 0.088538 0.466 Uiso 1 1 calc R U . . .
C54A C 0.7310(14) 0.4322(10) -0.028(4) 0.37(4) Uani 0.39(3) 1 d D U P C 5
H54A H 0.719288 0.423323 -0.095204 0.559 Uiso 0.39(3) 1 calc R U P C 5
H54B H 0.716322 0.434645 0.021892 0.559 Uiso 0.39(3) 1 calc R U P C 5
H54C H 0.750717 0.453935 -0.040776 0.559 Uiso 0.39(3) 1 calc R U P C 5
C54B C 0.7618(7) 0.4231(6) -0.086(2) 0.280(16) Uani 0.61(3) 1 d D U P C 6
H54D H 0.74662 0.415181 -0.146511 0.42 Uiso 0.61(3) 1 calc R U P C 6
H54E H 0.772964 0.44732 -0.082618 0.42 Uiso 0.61(3) 1 calc R U P C 6
H54F H 0.778456 0.416185 -0.094611 0.42 Uiso 0.61(3) 1 calc R U P C 6
N1 N 0.74756(15) 0.5492(2) 0.7886(4) 0.152(3) Uani 1 1 d . . . . .
N2 N 0.88291(12) 0.56586(13) 0.1313(4) 0.1098(14) Uani 1 1 d . . . . .
O1 O 0.74164(11) 0.50704(16) 0.6798(4) 0.1351(16) Uani 1 1 d . . . . .
O2 O 0.7504(2) 0.5916(2) 0.8910(4) 0.230(4) Uani 1 1 d . . . . .
O3 O 0.88658(10) 0.60738(11) 0.2420(4) 0.1207(12) Uani 1 1 d . . . . .
O4 O 0.87764(12) 0.52183(12) 0.0307(4) 0.1303(14) Uani 1 1 d . . . . .
S1 S 0.81447(4) 0.68221(4) 0.43983(13) 0.1210(6) Uani 1 1 d . . . . .
S2 S 0.71792(6) 0.44648(5) 0.2137(3) 0.1940(13) Uani 1 1 d . . . . .

loop_
_atom_site_aniso_label
_atom_site_aniso_U_11
_atom_site_aniso_U_22
_atom_site_aniso_U_33
_atom_site_aniso_U_23
_atom_site_aniso_U_13
_atom_site_aniso_U_12
C1 0.097(3) 0.108(3) 0.097(3) -0.009(3) -0.009(2) 0.058(3)
C2 0.115(3) 0.096(3) 0.120(4) 0.010(3) 0.008(3) 0.062(3)
C3 0.139(4) 0.119(4) 0.088(3) 0.008(3) -0.005(3) 0.076(3)
C4 0.112(3) 0.116(4) 0.076(3) 0.008(2) -0.002(2) 0.068(3)
C5 0.101(3) 0.102(3) 0.069(2) -0.002(2) -0.006(2) 0.058(2)
C6 0.084(2) 0.098(3) 0.080(3) -0.002(2) -0.0058(19) 0.052(2)
C7 0.083(2) 0.116(3) 0.064(2) -0.004(2) -0.0044(18) 0.056(2)
C8 0.084(3) 0.124(4) 0.075(3) -0.018(2) -0.007(2) 0.049(3)
C9 0.108(3) 0.129(4) 0.087(3) -0.029(3) -0.002(3) 0.046(3)
C10 0.130(5) 0.155(6) 0.125(6) -0.043(5) 0.010(4) 0.041(4)
C11 0.148(6) 0.189(8) 0.099(5) -0.046(5) 0.015(4) 0.041(5)
C12 0.127(4) 0.180(7) 0.067(3) -0.020(4) 0.002(3) 0.038(4)
C13 0.087(3) 0.147(5) 0.059(3) -0.015(3) -0.006(2) 0.043(3)
C14 0.085(3) 0.142(5) 0.068(3) 0.009(3) -0.008(2) 0.046(3)
C15 0.087(3) 0.121(3) 0.070(3) 0.008(2) -0.0011(19) 0.056(2)
C16 0.083(2) 0.112(3) 0.068(2) 0.007(2) -0.0009(18) 0.053(2)
C17 0.089(3) 0.186(7) 0.063(3) 0.013(4) -0.007(2) 0.046(4)
C18 0.127(5) 0.247(11) 0.067(4) -0.018(5) 0.004(3) 0.033(6)
C19 0.188(8) 0.223(9) 0.093(5) 0.042(5) 0.029(5) 0.053(7)
C20A 0.32(3) 0.31(4) 0.051(9) 0.000(16) -0.045(16) 0.20(3)
C20B 0.193(18) 0.33(4) 0.30(4) 0.21(3) -0.06(2) 0.030(18)
C21A 0.17(2) 0.16(2) 0.17(2) 0.042(17) -0.101(17) 0.029(19)
C21B 0.206(17) 0.19(2) 0.170(16) 0.048(14) -0.038(15) 0.030(13)
C22A 0.229(16) 0.29(3) 0.135(16) 0.035(15) 0.043(13) 0.056(17)
C22B 0.223(15) 0.29(2) 0.118(11) 0.022(12) 0.057(11) 0.034(14)
C23 0.198(13) 0.58(4) 0.31(2) -0.23(3) 0.019(12) 0.122(18)
C24 0.128(5) 0.114(4) 0.116(4) 0.002(3) 0.037(4) 0.035(4)
C25 0.114(5) 0.133(5) 0.133(5) -0.020(4) 0.035(4) 0.022(4)
C26 0.093(4) 0.183(7) 0.107(4) -0.026(4) 0.010(3) 0.030(4)
C27 0.093(3) 0.159(5) 0.092(3) -0.017(3) -0.004(3) 0.053(4)
C28 0.092(3) 0.137(4) 0.070(3) -0.002(2) -0.002(2) 0.054(3)
C29 0.100(3) 0.111(3) 0.070(3) 0.010(2) 0.013(2) 0.045(3)
C30 0.098(3) 0.093(3) 0.078(3) 0.011(2) 0.008(2) 0.046(2)
C31 0.113(3) 0.099(3) 0.089(3) 0.010(2) 0.018(3) 0.059(3)
C32 0.156(5) 0.085(3) 0.144(5) 0.003(3) 0.045(4) 0.050(3)
C33 0.181(7) 0.093(4) 0.220(9) -0.003(4) 0.076(7) 0.060(4)
C34 0.176(6) 0.110(4) 0.151(6) 0.005(4) 0.051(5) 0.081(5)
C35 0.138(4) 0.117(4) 0.093(3) 0.021(3) 0.027(3) 0.083(3)
C36 0.124(4) 0.101(3) 0.084(3) 0.017(2) 0.020(3) 0.074(3)
C37 0.099(3) 0.102(3) 0.091(3) 0.024(2) 0.017(2) 0.066(3)
C38 0.100(3) 0.099(3) 0.089(3) 0.014(2) 0.009(2) 0.059(3)
C39 0.092(3) 0.104(3) 0.075(3) 0.012(2) 0.008(2) 0.058(2)
C40 0.107(3) 0.108(4) 0.122(4) 0.019(3) 0.013(3) 0.070(3)
C41 0.140(4) 0.126(4) 0.105(4) 0.030(3) 0.028(3) 0.093(4)
C42 0.119(4) 0.166(6) 0.171(7) 0.014(5) 0.029(4) 0.097(4)
C43 0.176(9) 0.311(16) 0.330(19) 0.194(15) 0.126(11) 0.142(10)
C44 0.176(8) 0.333(16) 0.179(9) 0.104(10) 0.062(7) 0.139(10)
C45 0.157(9) 0.230(14) 0.43(2) 0.146(16) -0.024(12) 0.071(8)
C46 0.161(8) 0.163(8) 0.40(2) 0.056(11) 0.021(11) 0.100(7)
C47 0.209(10) 0.167(8) 0.200(10) -0.084(7) 0.029(8) 0.038(7)
C48A 0.253(16) 0.27(2) 0.182(14) 0.101(15) 0.124(14) 0.201(19)
C48B 0.163(10) 0.135(11) 0.169(16) -0.048(10) -0.043(9) 0.059(8)
C49A 0.114(11) 0.193(15) 0.19(3) -0.110(17) -0.043(12) 0.077(12)
C49B 0.31(3) 0.153(15) 0.21(2) -0.049(15) -0.07(2) 0.076(17)
C50 0.243(12) 0.260(15) 0.309(19) -0.057(13) 0.064(12) 0.131(11)
C51 0.273(14) 0.309(16) 0.207(11) -0.084(12) -0.028(10) 0.201(13)
C52 0.36(2) 0.46(3) 0.193(12) 0.010(15) -0.025(11) 0.28(3)
C53 0.37(2) 0.130(7) 0.43(3) -0.119(12) -0.132(19) 0.117(11)
C54A 0.37(6) 0.34(5) 0.23(4) -0.09(4) -0.06(4) 0.05(4)
C54B 0.27(3) 0.21(2) 0.25(2) -0.070(17) -0.009(18) 0.048(18)
N1 0.119(4) 0.205(6) 0.066(3) 0.011(4) -0.008(2) 0.031(4)
N2 0.117(3) 0.128(3) 0.116(3) 0.030(3) 0.030(2) 0.085(3)
O1 0.111(3) 0.168(4) 0.097(3) 0.035(3) -0.006(2) 0.048(3)
O2 0.229(6) 0.285(8) 0.073(3) -0.031(4) 0.022(3) 0.053(6)
O3 0.097(2) 0.120(3) 0.163(4) 0.016(3) 0.019(2) 0.067(2)
O4 0.159(3) 0.156(3) 0.125(3) 0.026(2) 0.038(3) 0.116(3)
S1 0.1294(11) 0.1136(10) 0.1071(11) -0.0239(8) -0.0097(8) 0.0510(8)
S2 0.1719(19) 0.0981(11) 0.266(3) -0.0072(13) 0.091(2) 0.0330(11)

loop_
_atom_type_symbol
_atom_type_description
_atom_type_scat_dispersion_real
_atom_type_scat_dispersion_imag
_atom_type_scat_source
C C 0.0181 0.0091 'International Tables Vol C Tables 4.2.6.8 and 6.1.1.4'
H H 0 0 'International Tables Vol C Tables 4.2.6.8 and 6.1.1.4'
N N 0.0311 0.018 'International Tables Vol C Tables 4.2.6.8 and 6.1.1.4'
O O 0.0492 0.0322 'International Tables Vol C Tables 4.2.6.8 and 6.1.1.4'
S S 0.3331 0.5567 'International Tables Vol C Tables 4.2.6.8 and 6.1.1.4'

loop_
_geom_angle_atom_site_label_1
_geom_angle_atom_site_label_2
_geom_angle_atom_site_label_3
_geom_angle
_geom_angle_site_symmetry_1
_geom_angle_site_symmetry_3
_geom_angle_publ_flag
C6 C1 C2 121.1(5) . . ?
C6 C1 S1 123.3(4) . . ?
C2 C1 S1 115.7(4) . . ?
C3 C2 C1 120.7(5) . . ?
C3 C2 H2 119.6 . . ?
C1 C2 H2 119.6 . . ?
C2 C3 C4 120.2(5) . . ?
C2 C3 H3 119.9 . . ?
C4 C3 H3 119.9 . . ?
C5 C4 C3 119.4(5) . . ?
C5 C4 H4 120.3 . . ?
C3 C4 H4 120.3 . . ?
C4 C5 C6 123.5(5) . . ?
C4 C5 H5 118.2 . . ?
C6 C5 H5 118.2 . . ?
C5 C6 C1 115.1(4) . . ?
C5 C6 C7 123.2(4) . . ?
C1 C6 C7 121.5(4) . . ?
C8 C7 C16 117.3(4) . . ?
C8 C7 C6 121.2(4) . . ?
C16 C7 C6 121.4(4) . . ?
C7 C8 C13 120.0(5) . . ?
C7 C8 C9 123.5(5) . . ?
C13 C8 C9 116.4(4) . . ?
C10 C9 C8 121.3(6) . . ?
C10 C9 S1 116.9(5) . . ?
C8 C9 S1 121.5(4) . . ?
C9 C10 C11 119.2(7) . . ?
C9 C10 C47 119.8(8) . . ?
C11 C10 C47 120.9(7) . . ?
C12 C11 C10 121.5(6) . . ?
C12 C11 H11 119.3 . . ?
C10 C11 H11 119.3 . . ?
C11 C12 C13 119.9(7) . . ?
C11 C12 C18 119.2(7) . . ?
C13 C12 C18 120.7(8) . . ?
C12 C13 C14 118.4(6) . . ?
C12 C13 C8 121.4(6) . . ?
C14 C13 C8 120.2(4) . . ?
C15 C14 C13 119.1(5) . . ?
C15 C14 C17 119.1(6) . . ?
C13 C14 C17 121.5(6) . . ?
C14 C15 C16 121.5(5) . . ?
C14 C15 H15 119.2 . . ?
C16 C15 H15 119.2 . . ?
C15 C16 C7 121.3(4) . . ?
C15 C16 C39 113.4(4) . . ?
C7 C16 C39 124.3(4) . . ?
O1 C17 N1 120.4(7) . . ?
O1 C17 C14 121.9(6) . . ?
N1 C17 C14 117.7(8) . . ?
O2 C18 N1 120.9(10) . . ?
O2 C18 C12 120.6(12) . . ?
N1 C18 C12 118.5(7) . . ?
C22B C19 N1 120.2(10) . . ?
C20A C19 N1 104.7(14) . . ?
C20A C19 C22A 95.3(17) . . ?
N1 C19 C22A 113.2(17) . . ?
C22B C19 C20B 116.7(15) . . ?
N1 C19 C20B 114.2(11) . . ?
C20A C19 H19A 114 . . ?
N1 C19 H19A 114 . . ?
C22A C19 H19A 114 . . ?
C22B C19 H19B 100 . . ?
N1 C19 H19B 100 . . ?
C20B C19 H19B 100 . . ?
C19 C20A C21A 102(2) . . ?
C19 C20A H20A 111.4 . . ?
C21A C20A H20A 111.4 . . ?
C19 C20A H20B 111.4 . . ?
C21A C20A H20B 111.4 . . ?
H20A C20A H20B 109.3 . . ?
C21B C20B C19 116(2) . . ?
C21B C20B H20C 108.2 . . ?
C19 C20B H20C 108.2 . . ?
C21B C20B H20D 108.2 . . ?
C19 C20B H20D 108.2 . . ?
H20C C20B H20D 107.4 . . ?
C20A C21A H21A 109.5 . . ?
C20A C21A H21B 109.5 . . ?
H21A C21A H21B 109.5 . . ?
C20A C21A H21C 109.5 . . ?
H21A C21A H21C 109.5 . . ?
H21B C21A H21C 109.5 . . ?
C20B C21B H21D 109.5 . . ?
C20B C21B H21E 109.5 . . ?
H21D C21B H21E 109.5 . . ?
C20B C21B H21F 109.5 . . ?
H21D C21B H21F 109.5 . . ?
H21E C21B H21F 109.5 . . ?
C23 C22A C19 107.2(17) . . ?
C23 C22A H22A 110.3 . . ?
C19 C22A H22A 110.3 . . ?
C23 C22A H22B 110.3 . . ?
C19 C22A H22B 110.3 . . ?
H22A C22A H22B 108.5 . . ?
C23 C22B C19 112.2(17) . . ?
C23 C22B H22C 109.2 . . ?
C19 C22B H22C 109.2 . . ?
C23 C22B H22D 109.2 . . ?
C19 C22B H22D 109.2 . . ?
H22C C22B H22D 107.9 . . ?
C22A C23 H23A 109.5 . . ?
C22A C23 H23B 109.5 . . ?
H23A C23 H23B 109.5 . . ?
C22A C23 H23C 109.5 . . ?
H23A C23 H23C 109.5 . . ?
H23B C23 H23C 109.5 . . ?
C22B C23 H23D 109.5 . . ?
C22B C23 H23E 109.5 . . ?
H23D C23 H23E 109.5 . . ?
C22B C23 H23F 109.5 . . ?
H23D C23 H23F 109.5 . . ?
H23E C23 H23F 109.5 . . ?
C29 C24 C25 120.8(7) . . ?
C29 C24 S2 122.2(5) . . ?
C25 C24 S2 117.0(6) . . ?
C26 C25 C24 120.4(7) . . ?
C26 C25 H25 119.8 . . ?
C24 C25 H25 119.8 . . ?
C25 C26 C27 121.1(6) . . ?
C25 C26 H26 119.4 . . ?
C27 C26 H26 119.4 . . ?
C28 C27 C26 119.0(7) . . ?
C28 C27 H27 120.5 . . ?
C26 C27 H27 120.5 . . ?
C27 C28 C29 121.8(6) . . ?
C27 C28 H28 119.1 . . ?
C29 C28 H28 119.1 . . ?
C24 C29 C28 116.8(5) . . ?
C24 C29 C30 121.8(5) . . ?
C28 C29 C30 121.1(5) . . ?
C39 C30 C31 117.8(4) . . ?
C39 C30 C29 122.1(4) . . ?
C31 C30 C29 119.9(5) . . ?
C32 C31 C36 117.7(5) . . ?
C32 C31 C30 123.3(5) . . ?
C36 C31 C30 118.9(4) . . ?
C31 C32 C33 120.4(6) . . ?
C31 C32 S2 121.7(5) . . ?
C33 C32 S2 117.8(5) . . ?
C34 C33 C32 120.0(6) . . ?
C34 C33 C51 117.8(7) . . ?
C32 C33 C51 119.8(7) . . ?
C33 C34 C35 122.6(6) . . ?
C33 C34 H34 118.7 . . ?
C35 C34 H34 118.7 . . ?
C34 C35 C36 118.1(5) . . ?
C34 C35 C41 120.4(5) . . ?
C36 C35 C41 121.4(5) . . ?
C37 C36 C31 120.7(4) . . ?
C37 C36 C35 118.2(5) . . ?
C31 C36 C35 121.0(5) . . ?
C38 C37 C36 119.0(4) . . ?
C38 C37 C40 120.5(5) . . ?
C36 C37 C40 120.3(4) . . ?
C37 C38 C39 121.7(5) . . ?
C37 C38 H38 119.1 . . ?
C39 C38 H38 119.1 . . ?
C30 C39 C38 120.8(4) . . ?
C30 C39 C16 125.1(4) . . ?
C38 C39 C16 113.2(4) . . ?
O3 C40 N2 119.6(5) . . ?
O3 C40 C37 120.5(5) . . ?
N2 C40 C37 119.9(6) . . ?
O4 C41 N2 119.3(6) . . ?
O4 C41 C35 122.2(6) . . ?
N2 C41 C35 118.5(5) . . ?
C45 C42 C43 115.6(10) . . ?
C45 C42 N2 116.7(8) . . ?
C43 C42 N2 115.3(8) . . ?
C45 C42 H42 101.9 . . ?
C43 C42 H42 101.9 . . ?
N2 C42 H42 101.9 . . ?
C44 C43 C42 121.2(10) . . ?
C44 C43 H43A 107 . . ?
C42 C43 H43A 107 . . ?
C44 C43 H43B 107 . . ?
C42 C43 H43B 107 . . ?
H43A C43 H43B 106.8 . . ?
C43 C44 H44A 109.5 . . ?
C43 C44 H44B 109.5 . . ?
H44A C44 H44B 109.5 . . ?
C43 C44 H44C 109.5 . . ?
H44A C44 H44C 109.5 . . ?
H44B C44 H44C 109.5 . . ?
C46 C45 C42 119.4(16) . . ?
C46 C45 H45A 107.5 . . ?
C42 C45 H45A 107.5 . . ?
C46 C45 H45B 107.5 . . ?
C42 C45 H45B 107.5 . . ?
H45A C45 H45B 107 . . ?
C45 C46 H46A 109.5 . . ?
C45 C46 H46B 109.5 . . ?
H46A C46 H46B 109.5 . . ?
C45 C46 H46C 109.5 . . ?
H46A C46 H46C 109.5 . . ?
H46B C46 H46C 109.5 . . ?
C48B C47 C10 127.9(11) . . ?
C48A C47 C10 112.5(12) . . ?
C48A C47 H47A 109.1 . . ?
C10 C47 H47A 109.1 . . ?
C48A C47 H47B 109.1 . . ?
C10 C47 H47B 109.1 . . ?
H47A C47 H47B 107.8 . . ?
C48B C47 H47C 105.3 . . ?
C10 C47 H47C 105.3 . . ?
C48B C47 H47D 105.3 . . ?
C10 C47 H47D 105.3 . . ?
H47C C47 H47D 106 . . ?
C49A C48A C50 97.0(17) . . ?
C49A C48A C47 96.9(16) . . ?
C50 C48A C47 90(2) . . ?
C49A C48A H48A 121.8 . . ?
C50 C48A H48A 121.8 . . ?
C47 C48A H48A 121.8 . . ?
C49B C48B C47 121(2) . . ?
C49B C48B C50 116.7(19) . . ?
C47 C48B C50 120.9(14) . . ?
C49B C48B H48B 93.6 . . ?
C47 C48B H48B 93.6 . . ?
C50 C48B H48B 93.6 . . ?
C48A C49A H49A 109.5 . . ?
C48A C49A H49B 109.5 . . ?
H49A C49A H49B 109.5 . . ?
C48A C49A H49C 109.5 . . ?
H49A C49A H49C 109.5 . . ?
H49B C49A H49C 109.5 . . ?
C48B C49B H49D 109.5 . . ?
C48B C49B H49E 109.5 . . ?
H49D C49B H49E 109.5 . . ?
C48B C49B H49F 109.5 . . ?
H49D C49B H49F 109.5 . . ?
H49E C49B H49F 109.5 . . ?
C48A C50 H50A 109.5 . . ?
C48A C50 H50B 109.5 . . ?
H50A C50 H50B 109.5 . . ?
C48A C50 H50C 109.5 . . ?
H50A C50 H50C 109.5 . . ?
H50B C50 H50C 109.5 . . ?
C48B C50 H50D 109.5 . . ?
C48B C50 H50E 109.5 . . ?
H50D C50 H50E 109.5 . . ?
C48B C50 H50F 109.5 . . ?
H50D C50 H50F 109.5 . . ?
H50E C50 H50F 109.5 . . ?
C52 C51 C33 100.4(12) . . ?
C52 C51 H51A 111.7 . . ?
C33 C51 H51A 111.7 . . ?
C52 C51 H51B 111.7 . . ?
C33 C51 H51B 111.7 . . ?
H51A C51 H51B 109.5 . . ?
C51 C52 C54A 119(2) . . ?
C51 C52 C54B 119(2) . . ?
C51 C52 C53 97.2(11) . . ?
C54A C52 C53 138(2) . . ?
C54B C52 C53 111.8(18) . . ?
C51 C52 H52A 98.2 . . ?
C54A C52 H52A 98.2 . . ?
C53 C52 H52A 98.2 . . ?
C51 C52 H52B 109.5 . . ?
C54B C52 H52B 109.5 . . ?
C53 C52 H52B 109.5 . . ?
C52 C53 H53A 109.5 . . ?
C52 C53 H53B 109.5 . . ?
H53A C53 H53B 109.5 . . ?
C52 C53 H53C 109.5 . . ?
H53A C53 H53C 109.5 . . ?
H53B C53 H53C 109.5 . . ?
C52 C54A H54A 109.5 . . ?
C52 C54A H54B 109.5 . . ?
H54A C54A H54B 109.5 . . ?
C52 C54A H54C 109.5 . . ?
H54A C54A H54C 109.5 . . ?
H54B C54A H54C 109.5 . . ?
C52 C54B H54D 109.5 . . ?
C52 C54B H54E 109.5 . . ?
H54D C54B H54E 109.5 . . ?
C52 C54B H54F 109.5 . . ?
H54D C54B H54F 109.5 . . ?
H54E C54B H54F 109.5 . . ?
C17 N1 C18 122.8(7) . . ?
C17 N1 C19 118.1(9) . . ?
C18 N1 C19 119.1(7) . . ?
C41 N2 C40 121.2(5) . . ?
C41 N2 C42 121.1(5) . . ?
C40 N2 C42 117.6(6) . . ?
C1 S1 C9 103.0(3) . . ?
C24 S2 C32 103.0(3) . . ?

loop_
_geom_bond_atom_site_label_1
_geom_bond_atom_site_label_2
_geom_bond_distance
_geom_bond_site_symmetry_2
_geom_bond_publ_flag
C1 C6 1.418(7) . ?
C1 C2 1.400(8) . ?
C1 S1 1.740(5) . ?
C2 C3 1.353(8) . ?
C2 H2 0.93 . ?
C3 C4 1.371(8) . ?
C3 H3 0.93 . ?
C4 C5 1.381(6) . ?
C4 H4 0.93 . ?
C5 C6 1.391(6) . ?
C5 H5 0.93 . ?
C6 C7 1.475(6) . ?
C7 C8 1.417(6) . ?
C7 C16 1.416(7) . ?
C8 C13 1.430(8) . ?
C8 C9 1.443(8) . ?
C9 C10 1.382(9) . ?
C9 S1 1.737(7) . ?
C10 C11 1.402(12) . ?
C10 C47 1.530(13) . ?
C11 C12 1.377(12) . ?
C11 H11 0.93 . ?
C12 C13 1.384(8) . ?
C12 C18 1.489(13) . ?
C13 C14 1.410(9) . ?
C14 C15 1.372(7) . ?
C14 C17 1.479(9) . ?
C15 C16 1.396(6) . ?
C15 H15 0.93 . ?
C16 C39 1.499(6) . ?
C17 O1 1.212(9) . ?
C17 N1 1.378(10) . ?
C18 O2 1.222(10) . ?
C18 N1 1.378(14) . ?
C19 C22B 1.478(15) . ?
C19 C20A 1.527(19) . ?
C19 N1 1.500(10) . ?
C19 C22A 1.517(18) . ?
C19 C20B 1.516(17) . ?
C19 H19A 0.98 . ?
C19 H19B 0.98 . ?
C20A C21A 1.55(2) . ?
C20A H20A 0.97 . ?
C20A H20B 0.97 . ?
C20B C21B 1.530(19) . ?
C20B H20C 0.97 . ?
C20B H20D 0.97 . ?
C21A H21A 0.96 . ?
C21A H21B 0.96 . ?
C21A H21C 0.96 . ?
C21B H21D 0.96 . ?
C21B H21E 0.96 . ?
C21B H21F 0.96 . ?
C22A C23 1.488(19) . ?
C22A H22A 0.97 . ?
C22A H22B 0.97 . ?
C22B C23 1.437(17) . ?
C22B H22C 0.97 . ?
C22B H22D 0.97 . ?
C23 H23A 0.96 . ?
C23 H23B 0.96 . ?
C23 H23C 0.96 . ?
C23 H23D 0.96 . ?
C23 H23E 0.96 . ?
C23 H23F 0.96 . ?
C24 C29 1.401(8) . ?
C24 C25 1.396(11) . ?
C24 S2 1.742(8) . ?
C25 C26 1.335(12) . ?
C25 H25 0.93 . ?
C26 C27 1.385(10) . ?
C26 H26 0.93 . ?
C27 C28 1.380(7) . ?
C27 H27 0.93 . ?
C28 C29 1.398(8) . ?
C28 H28 0.93 . ?
C29 C30 1.489(7) . ?
C30 C39 1.386(7) . ?
C30 C31 1.435(7) . ?
C31 C32 1.409(8) . ?
C31 C36 1.413(7) . ?
C32 C33 1.398(10) . ?
C32 S2 1.743(7) . ?
C33 C34 1.368(11) . ?
C33 C51 1.711(16) . ?
C34 C35 1.363(9) . ?
C34 H34 0.93 . ?
C35 C36 1.422(7) . ?
C35 C41 1.458(8) . ?
C36 C37 1.408(7) . ?
C37 C38 1.353(7) . ?
C37 C40 1.466(7) . ?
C38 C39 1.405(7) . ?
C38 H38 0.93 . ?
C40 O3 1.243(7) . ?
C40 N2 1.388(7) . ?
C41 O4 1.225(6) . ?
C41 N2 1.405(8) . ?
C42 C45 1.386(14) . ?
C42 C43 1.458(14) . ?
C42 N2 1.488(8) . ?
C42 H42 0.98 . ?
C43 C44 1.377(14) . ?
C43 H43A 0.97 . ?
C43 H43B 0.97 . ?
C44 H44A 0.96 . ?
C44 H44B 0.96 . ?
C44 H44C 0.96 . ?
C45 C46 1.33(2) . ?
C45 H45A 0.97 . ?
C45 H45B 0.97 . ?
C46 H46A 0.96 . ?
C46 H46B 0.96 . ?
C46 H46C 0.96 . ?
C47 C48B 1.36(2) . ?
C47 C48A 1.73(3) . ?
C47 H47A 0.97 . ?
C47 H47B 0.97 . ?
C47 H47C 0.97 . ?
C47 H47D 0.97 . ?
C48A C49A 1.41(4) . ?
C48A C50 1.74(4) . ?
C48A H48A 0.98 . ?
C48B C49B 1.55(3) . ?
C48B C50 1.46(2) . ?
C48B H48B 0.98 . ?
C49A H49A 0.96 . ?
C49A H49B 0.96 . ?
C49A H49C 0.96 . ?
C49B H49D 0.96 . ?
C49B H49E 0.96 . ?
C49B H49F 0.96 . ?
C50 H50A 0.96 . ?
C50 H50B 0.96 . ?
C50 H50C 0.96 . ?
C50 H50D 0.96 . ?
C50 H50E 0.96 . ?
C50 H50F 0.96 . ?
C51 C52 1.446(14) . ?
C51 H51A 0.97 . ?
C51 H51B 0.97 . ?
C52 C54A 1.536(19) . ?
C52 C54B 1.537(18) . ?
C52 C53 1.668(16) . ?
C52 H52A 0.98 . ?
C52 H52B 0.98 . ?
C53 H53A 0.96 . ?
C53 H53B 0.96 . ?
C53 H53C 0.96 . ?
C54A H54A 0.96 . ?
C54A H54B 0.96 . ?
C54A H54C 0.96 . ?
C54B H54D 0.96 . ?
C54B H54E 0.96 . ?
C54B H54F 0.96 . ?
